data_4319893
loop_
_publ_author_name
'Wen-Feng Liaw'
'Chien-Kuo Hsieh'
'Ging-Yi Lin'
'Gene-Hsiang Lee'

_publ_section_title
;
 Syntheses, Reactivity, and \p-Donating Ligand Metathesis Reaction of
 Five-Coordinate Sixteen-Electron Manganese(I) Complexes: Crystal
 Structures of [Mn(CO)3(-TeC6H4-o-NH-)]-,
 [(Mn(CO)3)2(\m-SC6H4-o-S-S-C6H4-o-\m-S-)], [(CO)3Mn(\m-SC6H4-o-NH2-)]2,
 and [(CO)3Mn(\m-SC8N2H4-o-S-)]22-
;
_journal_name_full 'Inorganic Chemistry'
_journal_page_first 3468
_journal_page_last 3475
_journal_paper_doi 10.1021/ic000795a
_journal_volume 40
_journal_year 2001
_chemical_formula_sum 'C45 H35 Mn N2 O3 P2 Te'
_chemical_formula_weight 896.23
_chemical_name_systematic
; 
 ? 
;
_space_group_IT_number 2
_symmetry_cell_setting triclinic
_symmetry_space_group_name_Hall '-P 1'
_symmetry_space_group_name_H-M 'P -1'
_atom_sites_solution_hydrogens geom
_atom_sites_solution_primary direct
_atom_sites_solution_secondary difmap
_audit_creation_method SHELXL
_cell_angle_alpha 89.68(3)
_cell_angle_beta 89.08(3)
_cell_angle_gamma 81.23(3)
_cell_formula_units_Z 2
_cell_length_a 9.872(2)
_cell_length_b 14.268(3)
_cell_length_c 14.428(3)
_cell_measurement_reflns_used 25
_cell_measurement_temperature 295(2)
_cell_measurement_theta_max 16.02
_cell_measurement_theta_min 8.37
_cell_volume 2008.2(7)
_computing_cell_refinement 'NONIUS CAD4'
_computing_data_collection 'NONIUS CAD4'
_computing_data_reduction 'NRCSDP DATRD2'
_computing_molecular_graphics 'Siemens SHELXTL'
_computing_publication_material 'Siemens SHELXTL'
_computing_structure_refinement 'SHELXL-93 (Sheldrick, 1993)'
_computing_structure_solution 'SHELXS-86 (Sheldrick, 1990)'
_diffrn_ambient_temperature 295(2)
_diffrn_measurement_device 'NONIUS CAD4'
_diffrn_measurement_method '\w--2\q scans'
_diffrn_radiation_monochromator graphite
_diffrn_radiation_source 'fine-focus sealed tube'
_diffrn_radiation_type MoK\a
_diffrn_radiation_wavelength 0.71073
_diffrn_reflns_av_R_equivalents 0.0000
_diffrn_reflns_av_sigmaI/netI 0.0223
_diffrn_reflns_limit_h_max 11
_diffrn_reflns_limit_h_min -11
_diffrn_reflns_limit_k_max 16
_diffrn_reflns_limit_k_min 0
_diffrn_reflns_limit_l_max 17
_diffrn_reflns_limit_l_min -17
_diffrn_reflns_number 7067
_diffrn_reflns_theta_max 25.00
_diffrn_reflns_theta_min 1.41
_diffrn_standards_decay_% 0
_diffrn_standards_interval_time 60
_diffrn_standards_number 3
_exptl_absorpt_coefficient_mu 1.163
_exptl_absorpt_correction_T_max 0.6018
_exptl_absorpt_correction_T_min 0.5328
_exptl_absorpt_correction_type empirical
_exptl_crystal_colour 'dark red'
_exptl_crystal_density_diffrn 1.482
_exptl_crystal_density_meas ?
_exptl_crystal_description block
_exptl_crystal_F_000 900
_exptl_crystal_size_max 0.70
_exptl_crystal_size_mid 0.70
_exptl_crystal_size_min 0.60
_refine_diff_density_max 0.706
_refine_diff_density_min -0.963
_refine_diff_density_rms 0.052
_refine_ls_extinction_method none
_refine_ls_goodness_of_fit_all 1.074
_refine_ls_goodness_of_fit_obs 1.176
_refine_ls_matrix_type full
_refine_ls_number_parameters 487
_refine_ls_number_reflns 7067
_refine_ls_number_restraints 0
_refine_ls_restrained_S_all 1.074
_refine_ls_restrained_S_obs 1.176
_refine_ls_R_factor_all 0.0525
_refine_ls_R_factor_obs 0.0329
_refine_ls_shift/esd_max 0.001
_refine_ls_shift/esd_mean 0.000
_refine_ls_structure_factor_coef Fsqd
_refine_ls_weighting_details 'w=1/[\s^2^(Fo^2^)+(0.0477P)^2^+0.8553P] where P=(Fo^2^+2Fc^2^)/3'
_refine_ls_weighting_scheme calc
_refine_ls_wR_factor_all 0.0974
_refine_ls_wR_factor_obs 0.0904
_reflns_number_observed 5208
_reflns_number_total 7067
_reflns_observed_criterion >2sigma(I)
_cod_data_source_file ic000795a_4.cif
_cod_data_source_block ic6818
_cod_depositor_comments
;
The following automatic conversions were performed:

'_symmetry_cell_setting' value 'Triclinic' changed to 'triclinic'
according to the built-in table from CIF Core dictionary named
'cif_core.dic' version 2.4.1 from 2010-06-29.

Automatic conversion script
Id: cif_fix_values 1646 2011-03-28 12:23:43Z adriana 

The following automatic conversions were performed:

'_exptl_crystal_density_meas' value 'not_measured' was changed to '?'
- the value is perceived as not measured.

Automatic conversion script
Id: cif_fix_values 3008 2015-01-20 13:52:24Z robertas 

The following automatic conversions were performed:

'_refine_ls_weighting_scheme' value 'calc
w=1/[\s^2^(Fo^2^)+(0.0477P)^2^+0.8553P] where P=(Fo^2^+2Fc^2^)/3' was
changed to 'calc'. New tag '_refine_ls_weighting_details' was
created. The value of the new tag was set to
'w=1/[\s^2^(Fo^2^)+(0.0477P)^2^+0.8553P] where P=(Fo^2^+2Fc^2^)/3'.

Automatic conversion script
Id: cif_fix_values 3143 2015-03-26 13:38:13Z robertas 
;
_cod_database_code 4319893

loop_
_symmetry_equiv_pos_as_xyz
'x, y, z'
'-x, -y, -z'

loop_
_atom_site_aniso_label
_atom_site_aniso_U_11
_atom_site_aniso_U_22
_atom_site_aniso_U_33
_atom_site_aniso_U_23
_atom_site_aniso_U_13
_atom_site_aniso_U_12
Mn 0.0584(3) 0.0598(3) 0.0479(3) 0.0025(2) 0.0040(2) -0.0140(2)
Te 0.0979(2) 0.0542(2) 0.0637(2) 0.00570(11) -0.00390(14) -0.00893(13)
P1 0.0363(4) 0.0414(4) 0.0410(4) 0.0004(3) -0.0006(3) -0.0029(3)
P2 0.0348(4) 0.0440(4) 0.0435(4) 0.0013(3) 0.0006(3) -0.0062(3)
O1 0.141(3) 0.120(3) 0.070(2) 0.039(2) -0.017(2) -0.025(2)
O2 0.079(2) 0.105(2) 0.133(3) -0.019(2) 0.044(2) -0.025(2)
O3 0.088(2) 0.085(2) 0.073(2) -0.011(2) 0.0010(15) -0.036(2)
N1 0.056(2) 0.052(2) 0.052(2) 0.0083(12) 0.0008(13) -0.0065(13)
N2 0.0388(13) 0.058(2) 0.0456(14) -0.0024(12) 0.0031(11) -0.0101(11)
C1 0.079(3) 0.086(3) 0.054(2) 0.006(2) 0.001(2) -0.024(2)
C2 0.078(3) 0.065(2) 0.069(2) -0.007(2) 0.010(2) -0.024(2)
C3 0.061(2) 0.076(3) 0.054(2) 0.005(2) 0.005(2) -0.016(2)
C4 0.041(2) 0.063(2) 0.053(2) 0.001(2) -0.0015(14) -0.0198(15)
C5 0.056(2) 0.079(2) 0.057(2) 0.014(2) -0.011(2) -0.025(2)
C6 0.068(2) 0.109(3) 0.050(2) -0.003(2) -0.008(2) -0.037(2)
C7 0.083(3) 0.082(3) 0.070(3) -0.021(2) 0.003(2) -0.022(2)
C8 0.073(2) 0.062(2) 0.070(2) -0.005(2) 0.001(2) -0.011(2)
C9 0.040(2) 0.055(2) 0.056(2) 0.0025(15) 0.0022(14) -0.0148(14)
C10 0.041(2) 0.040(2) 0.046(2) 0.0056(13) 0.0036(13) -0.0029(12)
C11 0.047(2) 0.054(2) 0.054(2) 0.0044(15) -0.0029(14) -0.0120(15)
C12 0.059(2) 0.059(2) 0.085(3) -0.002(2) -0.007(2) -0.015(2)
C13 0.063(2) 0.059(2) 0.115(4) 0.012(2) 0.015(2) -0.021(2)
C14 0.094(3) 0.086(3) 0.081(3) 0.013(2) 0.034(2) -0.028(3)
C15 0.081(3) 0.067(2) 0.054(2) -0.002(2) 0.014(2) -0.021(2)
C16 0.038(2) 0.058(2) 0.046(2) -0.0007(14) -0.0022(13) 0.0003(14)
C17 0.064(2) 0.064(2) 0.063(2) 0.001(2) -0.014(2) 0.004(2)
C18 0.077(3) 0.091(3) 0.083(3) 0.019(3) -0.027(2) 0.012(2)
C19 0.068(3) 0.123(4) 0.077(3) -0.004(3) -0.030(2) 0.001(3)
C20 0.061(2) 0.097(3) 0.073(3) -0.024(2) -0.016(2) -0.009(2)
C21 0.048(2) 0.065(2) 0.064(2) -0.010(2) -0.009(2) 0.000(2)
C22 0.0351(15) 0.040(2) 0.056(2) 0.0010(13) -0.0074(13) -0.0062(12)
C23 0.048(2) 0.051(2) 0.066(2) -0.009(2) -0.004(2) 0.0038(15)
C24 0.054(2) 0.061(2) 0.097(3) -0.025(2) -0.011(2) 0.005(2)
C25 0.057(2) 0.043(2) 0.134(4) -0.010(2) -0.027(3) 0.002(2)
C26 0.063(2) 0.051(2) 0.117(4) 0.029(2) -0.022(2) -0.014(2)
C27 0.045(2) 0.053(2) 0.075(2) 0.013(2) -0.008(2) -0.0092(15)
C28 0.034(2) 0.052(2) 0.052(2) -0.0039(14) -0.0007(13) -0.0084(13)
C29 0.041(2) 0.070(2) 0.065(2) -0.001(2) -0.007(2) -0.004(2)
C30 0.044(2) 0.117(4) 0.077(3) -0.019(2) -0.015(2) -0.013(2)
C31 0.058(2) 0.100(3) 0.097(3) -0.032(3) -0.012(2) -0.023(2)
C32 0.079(3) 0.061(2) 0.105(3) -0.021(2) 0.002(3) -0.024(2)
C33 0.057(2) 0.052(2) 0.076(2) -0.001(2) -0.010(2) -0.015(2)
C34 0.039(2) 0.044(2) 0.048(2) 0.0013(13) 0.0013(13) -0.0037(13)
C35 0.042(2) 0.063(2) 0.061(2) 0.013(2) -0.0047(15) -0.0110(15)
C36 0.058(2) 0.084(3) 0.063(2) 0.024(2) 0.005(2) -0.015(2)
C37 0.070(2) 0.069(2) 0.052(2) 0.014(2) -0.009(2) -0.003(2)
C38 0.050(2) 0.058(2) 0.060(2) 0.007(2) -0.015(2) -0.004(2)
C39 0.037(2) 0.051(2) 0.056(2) -0.0024(14) -0.0001(14) -0.0043(13)
C40 0.041(2) 0.043(2) 0.048(2) 0.0009(13) -0.0008(13) -0.0051(13)
C41 0.052(2) 0.054(2) 0.082(3) 0.002(2) 0.014(2) -0.003(2)
C42 0.057(2) 0.069(2) 0.083(3) -0.007(2) 0.015(2) 0.002(2)
C43 0.096(3) 0.053(2) 0.098(3) -0.007(2) 0.018(3) 0.010(2)
C44 0.128(4) 0.052(2) 0.141(5) 0.021(3) 0.055(4) 0.006(3)
C45 0.091(3) 0.051(2) 0.100(3) 0.012(2) 0.042(3) 0.000(2)

loop_
_atom_site_label
_atom_site_type_symbol
_atom_site_fract_x
_atom_site_fract_y
_atom_site_fract_z
_atom_site_U_iso_or_equiv
_atom_site_thermal_displace_type
_atom_site_occupancy
_atom_site_calc_flag
_atom_site_refinement_flags
_atom_site_disorder_group
Mn Mn 0.33515(5) 0.24385(4) 0.23696(3) 0.05492(14) Uani 1 d . .
Te Te 0.38762(3) 0.13417(2) 0.37671(2) 0.07222(11) Uani 1 d . .
P1 P 0.33832(8) -0.23959(5) 0.18350(5) 0.0399(2) Uani 1 d . .
P2 P 0.12503(7) -0.22336(5) 0.33100(5) 0.0408(2) Uani 1 d . .
O1 O 0.2509(4) 0.3736(3) 0.0833(2) 0.1096(12) Uani 1 d . .
O2 O 0.6094(3) 0.2032(2) 0.1560(3) 0.1050(11) Uani 1 d . .
O3 O 0.2418(3) 0.0824(2) 0.1446(2) 0.0798(8) Uani 1 d . .
N1 N 0.2897(3) 0.3399(2) 0.3282(2) 0.0536(7) Uani 1 d . .
H1A H 0.2590(3) 0.3951(2) 0.3062(2) 0.064 Uiso 1 calc R .
N2 N 0.2660(2) -0.2156(2) 0.2803(2) 0.0472(6) Uani 1 d . .
C1 C 0.2818(4) 0.3238(3) 0.1450(3) 0.0718(10) Uani 1 d . .
C2 C 0.5007(4) 0.2171(3) 0.1879(3) 0.0693(10) Uani 1 d . .
C3 C 0.2802(4) 0.1459(3) 0.1800(3) 0.0633(9) Uani 1 d . .
C4 C 0.3393(3) 0.2479(2) 0.4652(2) 0.0514(8) Uani 1 d . .
C5 C 0.3474(4) 0.2420(3) 0.5613(2) 0.0621(9) Uani 1 d . .
H5A H 0.3745(4) 0.1834(3) 0.5892(2) 0.075 Uiso 1 calc R .
C6 C 0.3163(4) 0.3207(3) 0.6150(3) 0.0730(11) Uani 1 d . .
H6A H 0.3215(4) 0.3156(3) 0.6792(3) 0.088 Uiso 1 calc R .
C7 C 0.2778(4) 0.4066(3) 0.5746(3) 0.0774(11) Uani 1 d . .
H7A H 0.2571(4) 0.4604(3) 0.6113(3) 0.093 Uiso 1 calc R .
C8 C 0.2690(4) 0.4145(3) 0.4804(3) 0.0683(10) Uani 1 d . .
H8A H 0.2432(4) 0.4741(3) 0.4541(3) 0.082 Uiso 1 calc R .
C9 C 0.2977(3) 0.3361(2) 0.4231(2) 0.0496(7) Uani 1 d . .
C10 C 0.4567(3) -0.1575(2) 0.1644(2) 0.0426(7) Uani 1 d . .
C11 C 0.4959(3) -0.1078(2) 0.2379(2) 0.0512(8) Uani 1 d . .
H11A H 0.4563(3) -0.1140(2) 0.2961(2) 0.061 Uiso 1 calc R .
C12 C 0.5932(4) -0.0487(3) 0.2264(3) 0.0668(10) Uani 1 d . .
H12A H 0.6198(4) -0.0157(3) 0.2767(3) 0.080 Uiso 1 calc R .
C13 C 0.6500(4) -0.0390(3) 0.1412(4) 0.0779(12) Uani 1 d . .
H13A H 0.7163(4) 0.0003(3) 0.1335(4) 0.093 Uiso 1 calc R .
C14 C 0.6108(5) -0.0861(3) 0.0671(3) 0.0858(13) Uani 1 d . .
H14A H 0.6495(5) -0.0784(3) 0.0089(3) 0.103 Uiso 1 calc R .
C15 C 0.5140(4) -0.1454(3) 0.0781(3) 0.0664(10) Uani 1 d . .
H15A H 0.4872(4) -0.1775(3) 0.0272(3) 0.080 Uiso 1 calc R .
C16 C 0.2275(3) -0.2337(2) 0.0851(2) 0.0481(7) Uani 1 d . .
C17 C 0.1733(4) -0.1456(3) 0.0486(3) 0.0649(9) Uani 1 d . .
H17A H 0.1968(4) -0.0903(3) 0.0733(3) 0.078 Uiso 1 calc R .
C18 C 0.0845(5) -0.1413(4) -0.0246(3) 0.0860(13) Uani 1 d . .
H18A H 0.0479(5) -0.0826(4) -0.0492(3) 0.103 Uiso 1 calc R .
C19 C 0.0496(5) -0.2217(4) -0.0614(3) 0.0909(14) Uani 1 d . .
H19A H -0.0096(5) -0.2177(4) -0.1113(3) 0.109 Uiso 1 calc R .
C20 C 0.1020(4) -0.3093(3) -0.0251(3) 0.0767(12) Uani 1 d . .
H20A H 0.0775(4) -0.3643(3) -0.0500(3) 0.092 Uiso 1 calc R .
C21 C 0.1906(3) -0.3150(3) 0.0483(2) 0.0595(9) Uani 1 d . .
H21A H 0.2257(3) -0.3738(3) 0.0731(2) 0.071 Uiso 1 calc R .
C22 C 0.4352(3) -0.3573(2) 0.1823(2) 0.0435(7) Uani 1 d . .
C23 C 0.5092(3) -0.3918(2) 0.1033(3) 0.0563(8) Uani 1 d . .
H23A H 0.5110(3) -0.3532(2) 0.0513(3) 0.068 Uiso 1 calc R .
C24 C 0.5796(4) -0.4830(3) 0.1025(3) 0.0719(11) Uani 1 d . .
H24A H 0.6289(4) -0.5060(3) 0.0498(3) 0.086 Uiso 1 calc R .
C25 C 0.5771(4) -0.5389(3) 0.1781(4) 0.0784(13) Uani 1 d . .
H25A H 0.6233(4) -0.6008(3) 0.1765(4) 0.094 Uiso 1 calc R .
C26 C 0.5069(4) -0.5054(3) 0.2576(4) 0.0766(12) Uani 1 d . .
H26A H 0.5071(4) -0.5441(3) 0.3097(4) 0.092 Uiso 1 calc R .
C27 C 0.4362(3) -0.4140(2) 0.2593(3) 0.0577(9) Uani 1 d . .
H27A H 0.3892(3) -0.3909(2) 0.3128(3) 0.069 Uiso 1 calc R .
C28 C 0.0217(3) -0.2949(2) 0.2691(2) 0.0462(7) Uani 1 d . .
C29 C -0.0772(3) -0.2544(3) 0.2089(2) 0.0592(9) Uani 1 d . .
H29A H -0.1002(3) -0.1888(3) 0.2058(2) 0.071 Uiso 1 calc R .
C30 C -0.1423(4) -0.3117(4) 0.1528(3) 0.0789(12) Uani 1 d . .
H30A H -0.2098(4) -0.2842(4) 0.1126(3) 0.095 Uiso 1 calc R .
C31 C -0.1083(4) -0.4081(4) 0.1560(3) 0.0835(13) Uani 1 d . .
H31A H -0.1512(4) -0.4460(4) 0.1173(3) 0.100 Uiso 1 calc R .
C32 C -0.0106(4) -0.4486(3) 0.2166(3) 0.0800(12) Uani 1 d . .
H32A H 0.0119(4) -0.5143(3) 0.2193(3) 0.096 Uiso 1 calc R .
C33 C 0.0542(4) -0.3932(2) 0.2734(3) 0.0612(9) Uani 1 d . .
H33A H 0.1199(4) -0.4213(2) 0.3146(3) 0.073 Uiso 1 calc R .
C34 C 0.1572(3) -0.2745(2) 0.4439(2) 0.0438(7) Uani 1 d . .
C35 C 0.0526(3) -0.3065(2) 0.4945(2) 0.0552(8) Uani 1 d . .
H35A H -0.0319(3) -0.3081(2) 0.4674(2) 0.066 Uiso 1 calc R .
C36 C 0.0740(4) -0.3356(3) 0.5846(3) 0.0679(10) Uani 1 d . .
H36A H 0.0031(4) -0.3553(3) 0.6192(3) 0.082 Uiso 1 calc R .
C37 C 0.1994(4) -0.3359(3) 0.6237(3) 0.0645(9) Uani 1 d . .
H37A H 0.2134(4) -0.3560(3) 0.6847(3) 0.077 Uiso 1 calc R .
C38 C 0.3048(4) -0.3068(2) 0.5736(2) 0.0563(8) Uani 1 d . .
H38A H 0.3903(4) -0.3082(2) 0.6002(2) 0.068 Uiso 1 calc R .
C39 C 0.2837(3) -0.2756(2) 0.4841(2) 0.0483(7) Uani 1 d . .
H39A H 0.3548(3) -0.2552(2) 0.4503(2) 0.058 Uiso 1 calc R .
C40 C 0.0275(3) -0.1077(2) 0.3468(2) 0.0443(7) Uani 1 d . .
C41 C -0.0860(4) -0.0933(3) 0.4054(3) 0.0634(9) Uani 1 d . .
H41A H -0.1117(4) -0.1444(3) 0.4380(3) 0.076 Uiso 1 calc R .
C42 C -0.1611(4) -0.0050(3) 0.4161(3) 0.0707(10) Uani 1 d . .
H42A H -0.2374(4) 0.0036(3) 0.4556(3) 0.085 Uiso 1 calc R .
C43 C -0.1242(5) 0.0690(3) 0.3695(3) 0.0847(13) Uani 1 d . .
H43A H -0.1762(5) 0.1288(3) 0.3755(3) 0.102 Uiso 1 calc R .
C44 C -0.0106(6) 0.0567(3) 0.3134(4) 0.110(2) Uani 1 d . .
H44A H 0.0157(6) 0.1086(3) 0.2825(4) 0.131 Uiso 1 calc R .
C45 C 0.0657(5) -0.0320(3) 0.3021(3) 0.0822(13) Uani 1 d . .
H45A H 0.1433(5) -0.0397(3) 0.2639(3) 0.099 Uiso 1 calc R .

loop_
_atom_type_symbol
_atom_type_description
_atom_type_scat_dispersion_real
_atom_type_scat_dispersion_imag
_atom_type_scat_source
C C 0.0033 0.0016 'International Tables Vol C Tables 4.2.6.8 and 6.1.1.4'
H H 0.0000 0.0000 'International Tables Vol C Tables 4.2.6.8 and 6.1.1.4'
N N 0.0061 0.0033 'International Tables Vol C Tables 4.2.6.8 and 6.1.1.4'
O O 0.0106 0.0060 'International Tables Vol C Tables 4.2.6.8 and 6.1.1.4'
P P 0.1023 0.0942 'International Tables Vol C Tables 4.2.6.8 and 6.1.1.4'
Mn Mn 0.3368 0.7283 'International Tables Vol C Tables 4.2.6.8 and 6.1.1.4'
Te Te -0.5308 1.6751 'International Tables Vol C Tables 4.2.6.8 and 6.1.1.4'

loop_
_geom_angle_atom_site_label_1
_geom_angle_atom_site_label_2
_geom_angle_atom_site_label_3
_geom_angle
_geom_angle_site_symmetry_1
_geom_angle_site_symmetry_3
_geom_angle_publ_flag
C2 Mn C1 91.3(2) . . ?
C2 Mn C3 91.7(2) . . ?
C1 Mn C3 93.2(2) . . ?
C2 Mn N1 122.3(2) . . ?
C1 Mn N1 92.3(2) . . ?
C3 Mn N1 145.37(14) . . ?
C2 Mn Te 94.52(14) . . ?
C1 Mn Te 174.14(14) . . ?
C3 Mn Te 87.04(12) . . ?
N1 Mn Te 84.21(8) . . ?
C4 Te Mn 90.35(10) . . ?
N2 P1 C10 107.43(14) . . ?
N2 P1 C16 116.17(14) . . ?
C10 P1 C16 108.04(15) . . ?
N2 P1 C22 111.54(15) . . ?
C10 P1 C22 107.58(13) . . ?
C16 P1 C22 105.76(15) . . ?
N2 P2 C40 110.23(14) . . ?
N2 P2 C34 109.43(14) . . ?
C40 P2 C34 107.38(14) . . ?
N2 P2 C28 113.17(14) . . ?
C40 P2 C28 108.29(14) . . ?
C34 P2 C28 108.15(15) . . ?
C9 N1 Mn 130.9(2) . . ?
P1 N2 P2 139.0(2) . . ?
O1 C1 Mn 177.4(4) . . ?
O2 C2 Mn 177.4(4) . . ?
O3 C3 Mn 178.2(3) . . ?
C5 C4 C9 119.5(3) . . ?
C5 C4 Te 124.5(3) . . ?
C9 C4 Te 116.0(2) . . ?
C6 C5 C4 121.1(4) . . ?
C7 C6 C5 119.8(4) . . ?
C6 C7 C8 120.5(4) . . ?
C7 C8 C9 121.7(4) . . ?
N1 C9 C8 124.1(3) . . ?
N1 C9 C4 118.4(3) . . ?
C8 C9 C4 117.5(3) . . ?
C11 C10 C15 118.7(3) . . ?
C11 C10 P1 119.5(2) . . ?
C15 C10 P1 121.8(3) . . ?
C10 C11 C12 120.8(3) . . ?
C13 C12 C11 119.5(4) . . ?
C12 C13 C14 120.7(4) . . ?
C13 C14 C15 120.1(4) . . ?
C14 C15 C10 120.2(4) . . ?
C21 C16 C17 119.7(3) . . ?
C21 C16 P1 120.8(3) . . ?
C17 C16 P1 119.5(3) . . ?
C18 C17 C16 119.2(4) . . ?
C19 C18 C17 120.9(4) . . ?
C18 C19 C20 120.2(4) . . ?
C21 C20 C19 119.7(4) . . ?
C20 C21 C16 120.3(4) . . ?
C27 C22 C23 119.4(3) . . ?
C27 C22 P1 120.0(3) . . ?
C23 C22 P1 120.6(2) . . ?
C24 C23 C22 119.9(4) . . ?
C25 C24 C23 120.1(4) . . ?
C24 C25 C26 120.8(4) . . ?
C25 C26 C27 119.6(4) . . ?
C22 C27 C26 120.2(4) . . ?
C29 C28 C33 119.4(3) . . ?
C29 C28 P2 121.0(3) . . ?
C33 C28 P2 119.2(2) . . ?
C28 C29 C30 119.8(4) . . ?
C31 C30 C29 120.7(4) . . ?
C30 C31 C32 119.6(4) . . ?
C31 C32 C33 120.6(4) . . ?
C32 C33 C28 120.0(4) . . ?
C39 C34 C35 119.3(3) . . ?
C39 C34 P2 120.2(2) . . ?
C35 C34 P2 120.3(2) . . ?
C36 C35 C34 119.8(3) . . ?
C37 C36 C35 120.2(3) . . ?
C36 C37 C38 120.5(3) . . ?
C37 C38 C39 119.8(3) . . ?
C38 C39 C34 120.3(3) . . ?
C45 C40 C41 118.7(3) . . ?
C45 C40 P2 120.0(3) . . ?
C41 C40 P2 121.3(2) . . ?
C42 C41 C40 121.0(3) . . ?
C43 C42 C41 119.8(4) . . ?
C42 C43 C44 120.1(4) . . ?
C43 C44 C45 120.6(4) . . ?
C40 C45 C44 119.9(4) . . ?

loop_
_geom_bond_atom_site_label_1
_geom_bond_atom_site_label_2
_geom_bond_distance
_geom_bond_site_symmetry_2
_geom_bond_publ_flag
Mn C2 1.759(4) . ?
Mn C1 1.778(4) . ?
Mn C3 1.784(4) . ?
Mn N1 1.904(3) . ?
Mn Te 2.5561(10) . ?
Te C4 2.063(3) . ?
P1 N2 1.574(3) . ?
P1 C10 1.794(3) . ?
P1 C16 1.800(3) . ?
P1 C22 1.802(3) . ?
P2 N2 1.581(3) . ?
P2 C40 1.793(3) . ?
P2 C34 1.794(3) . ?
P2 C28 1.799(3) . ?
O1 C1 1.152(5) . ?
O2 C2 1.150(5) . ?
O3 C3 1.157(4) . ?
N1 C9 1.373(4) . ?
C4 C5 1.391(5) . ?
C4 C9 1.402(5) . ?
C5 C6 1.361(6) . ?
C6 C7 1.358(6) . ?
C7 C8 1.366(6) . ?
C8 C9 1.387(5) . ?
C10 C11 1.371(4) . ?
C10 C15 1.380(4) . ?
C11 C12 1.379(5) . ?
C12 C13 1.358(6) . ?
C13 C14 1.358(6) . ?
C14 C15 1.376(6) . ?
C16 C21 1.379(5) . ?
C16 C17 1.393(5) . ?
C17 C18 1.379(5) . ?
C18 C19 1.361(6) . ?
C19 C20 1.382(6) . ?
C20 C21 1.378(5) . ?
C22 C27 1.369(5) . ?
C22 C23 1.394(4) . ?
C23 C24 1.379(5) . ?
C24 C25 1.350(6) . ?
C25 C26 1.380(6) . ?
C26 C27 1.383(5) . ?
C28 C29 1.376(4) . ?
C28 C33 1.391(5) . ?
C29 C30 1.386(5) . ?
C30 C31 1.366(6) . ?
C31 C32 1.372(6) . ?
C32 C33 1.373(5) . ?
C34 C39 1.383(4) . ?
C34 C35 1.387(4) . ?
C35 C36 1.373(5) . ?
C36 C37 1.368(5) . ?
C37 C38 1.371(5) . ?
C38 C39 1.372(5) . ?
C40 C45 1.354(5) . ?
C40 C41 1.383(4) . ?
C41 C42 1.369(5) . ?
C42 C43 1.343(6) . ?
C43 C44 1.362(6) . ?
C44 C45 1.380(6) . ?
